data_4320441
loop_
_publ_author_name
'Kin-ya Akiba'
'Ryo Nadano'
'Wataru Satoh'
'Yohsuke Yamamoto'
'Shigeru Nagase'
'Zhongping Ou'
'Xiaoyu Tan'
'Karl M. Kadish'

_publ_section_title
;
 Synthesis, Structure, Electrochemistry, and Spectroelectrochemistry of
 Hypervalent Phosphorus(V) Octaethylporphyrins and Theoretical Analysis of
 the Nature of the PO Bond in P(OEP)(CH2CH3)(O)
;
_journal_name_full 'Inorganic Chemistry'
_journal_page_first 5553
_journal_page_last 5567
_journal_paper_doi 10.1021/ic010595e
_journal_volume 40
_journal_year 2001
_chemical_formula_sum 'C45 H56 Cl N4 O5 P'
_chemical_formula_weight 799.39
_space_group_IT_number 33
_symmetry_cell_setting orthorhombic
_symmetry_Int_Tables_number 33
_symmetry_space_group_name_Hall 'P 2c -2n'
_symmetry_space_group_name_H-M 'P n a 21'
_cell_angle_alpha 90
_cell_angle_beta 90
_cell_angle_gamma 90
_cell_formula_units_Z 4
_cell_length_a 21.323(4)
_cell_length_b 12.523(2)
_cell_length_c 16.406(4)
_cell_measurement_temperature 298
_cell_measurement_theta_max 60
_cell_measurement_theta_min 56
_cell_volume 4380.9(15)
_computing_data_reduction 'teXsan Ver. 1.11'
_computing_publication_material 'teXsan Ver. 1.11'
_computing_structure_refinement 'teXsan Ver. 1.10'
_computing_structure_solution SIR92
_diffrn_measured_fraction_theta_full 1.0003
_diffrn_measured_fraction_theta_max 1.0003
_diffrn_measurement_device 'Mac Science MXC3'
_diffrn_measurement_method theta/2theta
_diffrn_radiation_detector 'scintillation counter'
_diffrn_radiation_type 'Cu K\a'
_diffrn_radiation_wavelength 1.5418
_diffrn_reflns_av_R_equivalents 0.009
_diffrn_reflns_limit_h_max 24
_diffrn_reflns_limit_h_min 0
_diffrn_reflns_limit_k_max 14
_diffrn_reflns_limit_k_min -3
_diffrn_reflns_limit_l_max 19
_diffrn_reflns_limit_l_min -3
_diffrn_reflns_number 4148
_diffrn_reflns_theta_full 64.21
_diffrn_reflns_theta_max 64.21
_exptl_absorpt_coefficient_mu 14.04
_exptl_absorpt_correction_type none
_exptl_crystal_colour Violet
_exptl_crystal_density_diffrn 1.212
_exptl_crystal_density_meas ?
_exptl_crystal_density_method 'not measured'
_exptl_crystal_description Plate
_exptl_crystal_F_000 1704.00
_exptl_crystal_size_max 0.90
_exptl_crystal_size_mid 0.40
_exptl_crystal_size_min 0.20
_refine_diff_density_max 0.63
_refine_diff_density_min -0.33
_refine_ls_extinction_method none
_refine_ls_goodness_of_fit_ref 1.070
_refine_ls_hydrogen_treatment noref
_refine_ls_number_parameters 505
_refine_ls_number_reflns 3260
_refine_ls_R_factor_gt 0.0679
_refine_ls_shift/su_max 0.0130
_refine_ls_structure_factor_coef F
_refine_ls_weighting_details 'w = 1/[\s^2^(Fo) + 0.00766|Fo|^2^]'
_refine_ls_weighting_scheme calc
_refine_ls_wR_factor_ref 0.0947
_reflns_number_gt 3260
_reflns_number_total 3793
_reflns_threshold_expression F^2^>3.0\s(F^2^)
_cod_data_source_file ic010595e_06.cif
_cod_data_source_block OEPPPhOnPr+ClO4-(6f-ClO4)
_cod_depositor_comments
;
The following automatic conversions were performed:

'_exptl_crystal_density_meas' value 'not measured' was changed to '?'
- the value is perceived as not measured.

Automatic conversion script
Id: cif_fix_values 3008 2015-01-20 13:52:24Z robertas 
;
_cod_original_cell_volume 4381(2)
_cod_original_sg_symbol_H-M 'P n a 21 '
_cod_original_formula_sum 'C45 H56 Cl N4 O5 P '
_cod_database_code 4320441

loop_
_symmetry_equiv_pos_as_xyz
x,y,z
-x,-y,1/2+z
1/2-x,1/2+y,1/2+z
1/2+x,1/2-y,z

loop_
_atom_site_label
_atom_site_type_symbol
_atom_site_fract_x
_atom_site_fract_y
_atom_site_fract_z
_atom_site_U_iso_or_equiv
_atom_site_adp_type
_atom_site_occupancy
_atom_site_calc_flag
_atom_site_refinement_flags
_atom_site_disorder_assembly
_atom_site_disorder_group
Cl(1) Cl 0.6540(1) 0.6853(2) 0.263(1) 0.1092(7) Uani 1.00 d . . .
P(1) P 0.87016(5) 0.09633(9) 0.2554(10) 0.0455(3) Uani 1.00 d . . .
O(1) O 0.8808(2) -0.0326(3) 0.270(1) 0.0624(10) Uani 1.00 d . . .
O(2) O 0.6646(5) 0.5752(7) 0.254(1) 0.207(5) Uani 1.00 d . . .
O(3) O 0.6124(6) 0.704(1) 0.196(1) 0.225(6) Uani 1.00 d . . .
O(4) O 0.638(1) 0.687(2) 0.341(1) 0.35(1) Uani 1.00 d . . .
O(5) O 0.7097(4) 0.7334(10) 0.246(1) 0.190(4) Uani 1.00 d . . .
N(1) N 0.9272(2) 0.0954(3) 0.170(1) 0.0504(10) Uani 1.00 d . . .
N(2) N 0.9356(2) 0.1207(4) 0.329(1) 0.0477(10) Uani 1.00 d . . .
N(3) N 0.8128(2) 0.0936(4) 0.341(1) 0.053(1) Uani 1.00 d . . .
N(4) N 0.8048(2) 0.0712(4) 0.182(1) 0.052(1) Uani 1.00 d . . .
C(1) C 0.8585(2) 0.2423(4) 0.243(1) 0.0486(10) Uani 1.00 d . . .
C(2) C 0.9092(3) 0.3123(5) 0.232(1) 0.062(1) Uani 1.00 d . . .
C(3) C 0.9010(4) 0.4204(5) 0.221(1) 0.077(2) Uani 1.00 d . . .
C(4) C 0.8404(4) 0.4630(5) 0.219(1) 0.083(2) Uani 1.00 d . . .
C(5) C 0.7911(4) 0.3959(5) 0.229(1) 0.077(2) Uani 1.00 d . . .
C(6) C 0.7987(3) 0.2884(5) 0.241(1) 0.060(1) Uani 1.00 d . . .
C(7) C 0.8831(5) -0.1140(6) 0.212(1) 0.091(2) Uani 1.00 d . . .
C(8) C 0.9076(7) -0.2163(8) 0.249(1) 0.131(4) Uani 1.00 d . . .
C(9) C 0.8717(8) -0.252(1) 0.317(1) 0.151(6) Uani 1.00 d . . .
C(10) C 0.9158(3) 0.1194(4) 0.089(1) 0.055(1) Uani 1.00 d . . .
C(11) C 0.9731(3) 0.1147(5) 0.043(1) 0.061(1) Uani 1.00 d . . .
C(12) C 1.0182(3) 0.0754(5) 0.095(1) 0.060(1) Uani 1.00 d . . .
C(13) C 0.9905(2) 0.0686(4) 0.174(1) 0.053(1) Uani 1.00 d . . .
C(14) C 1.0225(2) 0.0581(4) 0.247(1) 0.054(1) Uani 1.00 d . . .
C(15) C 0.9977(2) 0.0929(4) 0.319(1) 0.051(1) Uani 1.00 d . . .
C(16) C 1.0329(2) 0.1274(5) 0.389(1) 0.056(1) Uani 1.00 d . . .
C(17) C 0.9918(2) 0.1772(5) 0.441(1) 0.058(1) Uani 1.00 d . . .
C(18) C 0.9303(2) 0.1698(4) 0.404(1) 0.051(1) Uani 1.00 d . . .
C(19) C 0.8749(2) 0.1866(5) 0.444(1) 0.054(1) Uani 1.00 d . . .
C(20) C 0.8197(3) 0.1382(4) 0.417(1) 0.050(1) Uani 1.00 d . . .
C(21) C 0.7676(3) 0.1118(5) 0.468(1) 0.060(1) Uani 1.00 d . . .
C(22) C 0.7306(3) 0.0454(5) 0.424(1) 0.065(2) Uani 1.00 d . . .
C(23) C 0.7575(3) 0.0358(5) 0.344(1) 0.058(1) Uani 1.00 d . . .
C(24) C 0.7287(3) -0.0029(5) 0.276(1) 0.068(2) Uani 1.00 d . . .
C(25) C 0.7479(3) 0.0237(5) 0.199(1) 0.061(1) Uani 1.00 d . . .
C(26) C 0.7096(3) 0.0236(6) 0.126(1) 0.074(2) Uani 1.00 d . . .
C(27) C 0.7424(3) 0.0751(6) 0.068(1) 0.074(2) Uani 1.00 d . . .
C(28) C 0.8033(3) 0.0992(5) 0.101(1) 0.058(1) Uani 1.00 d . . .
C(29) C 0.8563(3) 0.1312(5) 0.058(1) 0.059(1) Uani 1.00 d . . .
C(30) C 0.9802(4) 0.1494(6) -0.043(1) 0.079(2) Uani 1.00 d . . .
C(31) C 0.9881(5) 0.2684(7) -0.050(1) 0.100(3) Uani 1.00 d . . .
C(32) C 1.0852(3) 0.0472(7) 0.074(1) 0.083(2) Uani 1.00 d . . .
C(33) C 1.1309(4) 0.1385(9) 0.086(1) 0.105(3) Uani 1.00 d . . .
C(34) C 1.1023(3) 0.1130(6) 0.398(1) 0.069(2) Uani 1.00 d . . .
C(35) C 1.1393(3) 0.2057(7) 0.360(1) 0.084(2) Uani 1.00 d . . .
C(36) C 1.0054(3) 0.2299(8) 0.520(1) 0.090(2) Uani 1.00 d . . .
C(37) C 1.0040(6) 0.3498(10) 0.515(1) 0.139(4) Uani 1.00 d . . .
C(38) C 0.7584(3) 0.1471(7) 0.554(1) 0.079(2) Uani 1.00 d . . .
C(39) C 0.7230(6) 0.2466(10) 0.561(1) 0.128(4) Uani 1.00 d . . .
C(40) C 0.6716(3) -0.0112(7) 0.451(1) 0.084(2) Uani 1.00 d . . .
C(41) C 0.6844(6) -0.1159(9) 0.489(1) 0.132(4) Uani 1.00 d . . .
C(42) C 0.6430(4) -0.0187(8) 0.123(1) 0.097(3) Uani 1.00 d . . .
C(43) C 0.5948(4) 0.051(1) 0.160(1) 0.129(4) Uani 1.00 d . . .
C(44) C 0.7227(5) 0.1014(9) -0.017(1) 0.108(3) Uani 1.00 d . . .
C(45) C 0.7304(6) 0.018(1) -0.073(1) 0.132(4) Uani 1.00 d . . .
H(1) H 0.9512 0.2837 0.2294 0.0674 Uiso 1.00 calc . . .
H(2) H 0.9359 0.4657 0.2130 0.0833 Uiso 1.00 calc . . .
H(3) H 0.8347 0.5405 0.2129 0.0928 Uiso 1.00 calc . . .
H(4) H 0.7504 0.4270 0.2271 0.0827 Uiso 1.00 calc . . .
H(5) H 0.7618 0.2432 0.2477 0.0674 Uiso 1.00 calc . . .
H(6) H 0.8399 -0.1241 0.1905 0.0998 Uiso 1.00 calc . . .
H(7) H 0.9077 -0.0923 0.1660 0.0998 Uiso 1.00 calc . . .
H(8) H 0.9033 -0.2760 0.2078 0.1378 Uiso 1.00 calc . . .
H(9) H 0.9495 -0.2119 0.2621 0.1378 Uiso 1.00 calc . . .
H(10) H 0.8760 -0.1938 0.3555 0.1614 Uiso 1.00 calc . . .
H(11) H 0.8297 -0.2576 0.3012 0.1614 Uiso 1.00 calc . . .
H(12) H 0.8882 -0.3136 0.3374 0.1614 Uiso 1.00 calc . . .
H(13) H 1.0631 0.0241 0.2474 0.0610 Uiso 1.00 calc . . .
H(14) H 0.8739 0.2331 0.4917 0.0615 Uiso 1.00 calc . . .
H(15) H 0.6922 -0.0517 0.2800 0.0721 Uiso 1.00 calc . . .
H(16) H 0.8519 0.1631 0.0019 0.0678 Uiso 1.00 calc . . .
H(17) H 1.0172 0.1210 -0.0690 0.0925 Uiso 1.00 calc . . .
H(18) H 0.9450 0.1322 -0.0770 0.0925 Uiso 1.00 calc . . .
H(19) H 1.0233 0.2949 -0.0201 0.1135 Uiso 1.00 calc . . .
H(20) H 0.9924 0.2950 -0.1057 0.1135 Uiso 1.00 calc . . .
H(21) H 0.9511 0.3061 -0.0283 0.1135 Uiso 1.00 calc . . .
H(22) H 1.1006 -0.0058 0.1105 0.0929 Uiso 1.00 calc . . .
H(23) H 1.0901 0.0217 0.0194 0.0929 Uiso 1.00 calc . . .
H(24) H 1.1715 0.1237 0.0698 0.1197 Uiso 1.00 calc . . .
H(25) H 1.1165 0.1981 0.0455 0.1197 Uiso 1.00 calc . . .
H(26) H 1.1276 0.1699 0.1364 0.1197 Uiso 1.00 calc . . .
H(27) H 1.1140 0.1092 0.4551 0.0764 Uiso 1.00 calc . . .
H(28) H 1.1159 0.0488 0.3726 0.0764 Uiso 1.00 calc . . .
H(29) H 1.1822 0.1961 0.3660 0.0900 Uiso 1.00 calc . . .
H(30) H 1.1279 0.2109 0.3042 0.0900 Uiso 1.00 calc . . .
H(31) H 1.1265 0.2709 0.3868 0.0900 Uiso 1.00 calc . . .
H(32) H 0.9744 0.2099 0.5599 0.1039 Uiso 1.00 calc . . .
H(33) H 1.0456 0.2096 0.5404 0.1039 Uiso 1.00 calc . . .
H(34) H 1.0125 0.3766 0.5685 0.1419 Uiso 1.00 calc . . .
H(35) H 1.0363 0.3696 0.4792 0.1419 Uiso 1.00 calc . . .
H(36) H 0.9648 0.3697 0.4972 0.1419 Uiso 1.00 calc . . .
H(37) H 0.7348 0.0946 0.5822 0.0821 Uiso 1.00 calc . . .
H(38) H 0.7981 0.1553 0.5777 0.0821 Uiso 1.00 calc . . .
H(39) H 0.7191 0.2708 0.6151 0.1398 Uiso 1.00 calc . . .
H(40) H 0.7469 0.3054 0.5318 0.1398 Uiso 1.00 calc . . .
H(41) H 0.6835 0.2448 0.5351 0.1398 Uiso 1.00 calc . . .
H(42) H 0.6493 0.0283 0.4930 0.0945 Uiso 1.00 calc . . .
H(43) H 0.6416 -0.0205 0.4067 0.0945 Uiso 1.00 calc . . .
H(44) H 0.6504 -0.1520 0.5002 0.1431 Uiso 1.00 calc . . .
H(45) H 0.7072 -0.1546 0.4411 0.1431 Uiso 1.00 calc . . .
H(46) H 0.7146 -0.1059 0.5275 0.1431 Uiso 1.00 calc . . .
H(47) H 0.6322 -0.0421 0.0652 0.1094 Uiso 1.00 calc . . .
H(48) H 0.6416 -0.0908 0.1512 0.1094 Uiso 1.00 calc . . .
H(49) H 0.6064 0.0671 0.2098 0.1434 Uiso 1.00 calc . . .
H(50) H 0.5970 0.1159 0.1237 0.1434 Uiso 1.00 calc . . .
H(51) H 0.5551 0.0218 0.1523 0.1434 Uiso 1.00 calc . . .
H(52) H 0.6765 0.1272 -0.0210 0.1206 Uiso 1.00 calc . . .
H(53) H 0.7436 0.1675 -0.0410 0.1206 Uiso 1.00 calc . . .
H(54) H 0.7052 -0.0380 -0.0537 0.1498 Uiso 1.00 calc . . .
H(55) H 0.7151 0.0384 -0.1270 0.1498 Uiso 1.00 calc . . .
H(56) H 0.7720 0.0030 -0.0745 0.1498 Uiso 1.00 calc . . .

loop_
_atom_site_aniso_label
_atom_site_aniso_U_11
_atom_site_aniso_U_22
_atom_site_aniso_U_33
_atom_site_aniso_U_12
_atom_site_aniso_U_13
_atom_site_aniso_U_23
Cl(1) 0.140(2) 0.105(1) 0.083(1) -0.045(1) 0.040(1) -0.006(1)
P(1) 0.0428(5) 0.0516(6) 0.0422(5) -0.0014(4) -0.0052(5) -0.0019(5)
O(1) 0.066(2) 0.056(1) 0.065(2) 0.002(2) -0.001(2) 0.004(2)
O(2) 0.180(9) 0.098(3) 0.34(2) -0.016(5) -0.06(1) 0.045(7)
O(3) 0.21(1) 0.26(1) 0.20(1) 0.06(1) -0.12(1) 0.00(1)
O(4) 0.45(3) 0.51(4) 0.100(7) 0.01(2) 0.15(1) -0.02(1)
O(5) 0.158(7) 0.24(1) 0.167(9) -0.131(8) 0.044(6) -0.002(8)
N(1) 0.049(2) 0.058(2) 0.044(2) 0.003(2) -0.001(1) -0.001(2)
N(2) 0.041(2) 0.060(2) 0.042(2) 0.003(2) -0.003(1) -0.002(2)
N(3) 0.046(2) 0.065(3) 0.048(2) -0.007(2) -0.004(1) -0.002(2)
N(4) 0.051(2) 0.060(2) 0.045(2) -0.008(2) -0.009(2) 0.000(2)
C(1) 0.049(2) 0.053(2) 0.043(3) 0.002(2) -0.004(2) -0.003(2)
C(2) 0.052(3) 0.062(2) 0.073(4) -0.002(2) 0.001(2) 0.006(3)
C(3) 0.082(3) 0.061(2) 0.089(5) -0.012(3) 0.005(4) 0.005(3)
C(4) 0.092(3) 0.058(3) 0.099(5) 0.010(2) -0.007(4) 0.000(3)
C(5) 0.079(4) 0.068(2) 0.084(4) 0.018(2) -0.013(3) -0.005(3)
C(6) 0.049(2) 0.066(2) 0.065(3) 0.006(2) -0.003(2) -0.006(2)
C(7) 0.119(6) 0.065(3) 0.090(5) -0.004(4) -0.007(5) -0.022(3)
C(8) 0.161(9) 0.074(4) 0.156(10) -0.003(5) -0.056(7) 0.024(6)
C(9) 0.17(1) 0.14(1) 0.14(1) -0.006(9) -0.039(8) -0.009(9)
C(10) 0.065(2) 0.057(3) 0.044(2) -0.002(2) -0.008(2) -0.001(2)
C(11) 0.070(3) 0.065(3) 0.048(3) -0.005(2) 0.002(2) -0.005(2)
C(12) 0.067(3) 0.059(3) 0.054(3) 0.009(2) 0.010(2) -0.006(2)
C(13) 0.051(2) 0.054(3) 0.053(2) 0.009(2) 0.002(2) -0.001(2)
C(14) 0.043(2) 0.061(3) 0.058(2) 0.009(2) 0.003(2) 0.001(2)
C(15) 0.042(2) 0.060(3) 0.053(2) 0.002(2) -0.004(2) 0.003(2)
C(16) 0.043(2) 0.068(3) 0.057(3) 0.003(2) -0.010(2) -0.001(2)
C(17) 0.045(2) 0.073(3) 0.055(3) -0.001(2) -0.010(2) -0.004(2)
C(18) 0.048(2) 0.061(3) 0.045(2) -0.002(2) -0.009(2) -0.007(2)
C(19) 0.048(2) 0.071(3) 0.042(2) 0.008(2) -0.006(2) -0.003(2)
C(20) 0.054(2) 0.055(3) 0.043(2) 0.004(2) -0.004(2) 0.004(2)
C(21) 0.048(3) 0.080(4) 0.052(3) 0.003(2) 0.000(2) 0.005(2)
C(22) 0.054(3) 0.078(4) 0.063(3) -0.004(2) 0.000(2) 0.008(3)
C(23) 0.049(3) 0.061(3) 0.063(2) -0.008(2) -0.001(2) 0.005(2)
C(24) 0.061(3) 0.077(4) 0.066(3) -0.020(3) -0.005(2) 0.001(3)
C(25) 0.053(2) 0.065(3) 0.064(2) -0.010(2) -0.011(2) 0.003(2)
C(26) 0.067(3) 0.086(4) 0.068(3) -0.018(3) -0.025(2) -0.003(3)
C(27) 0.068(3) 0.096(5) 0.060(3) -0.006(3) -0.020(3) -0.005(3)
C(28) 0.069(3) 0.057(3) 0.047(2) -0.007(2) -0.015(2) 0.005(2)
C(29) 0.066(2) 0.060(3) 0.050(3) -0.002(2) -0.013(2) 0.004(2)
C(30) 0.088(4) 0.095(4) 0.052(3) -0.009(4) 0.008(3) 0.007(3)
C(31) 0.114(6) 0.097(4) 0.087(5) -0.006(5) 0.023(5) 0.025(4)
C(32) 0.072(3) 0.103(5) 0.075(4) 0.023(3) 0.024(3) -0.005(4)
C(33) 0.063(4) 0.129(6) 0.122(8) -0.004(3) 0.019(5) 0.007(6)
C(34) 0.043(2) 0.091(4) 0.074(4) 0.005(2) -0.008(3) -0.007(3)
C(35) 0.057(3) 0.106(5) 0.090(5) -0.014(3) 0.002(3) 0.004(4)
C(36) 0.060(3) 0.146(6) 0.064(4) -0.009(4) -0.013(3) -0.043(4)
C(37) 0.110(7) 0.144(6) 0.16(1) -0.007(6) -0.014(7) -0.091(8)
C(38) 0.058(3) 0.130(5) 0.048(3) -0.012(3) 0.006(3) 0.003(3)
C(39) 0.156(9) 0.159(8) 0.069(5) 0.090(8) -0.015(5) -0.022(6)
C(40) 0.061(3) 0.112(5) 0.078(4) -0.021(3) 0.016(3) 0.014(4)
C(41) 0.112(7) 0.100(6) 0.18(1) -0.027(5) 0.000(8) 0.043(7)
C(42) 0.074(3) 0.121(6) 0.097(6) -0.040(3) -0.033(4) 0.006(4)
C(43) 0.060(4) 0.17(1) 0.15(1) -0.014(4) -0.020(5) -0.021(8)
C(44) 0.100(6) 0.161(8) 0.064(4) -0.032(5) -0.039(4) 0.010(4)
C(45) 0.131(9) 0.17(1) 0.099(7) 0.035(8) -0.013(7) -0.012(6)

loop_
_atom_type_symbol
_atom_type_description
_atom_type_scat_dispersion_real
_atom_type_scat_dispersion_imag
_atom_type_scat_source
C C 0.018 0.009
;International Tables for Crystallography
(1992, Vol. C, Tables 4.2.6.8 and 6.1.1.1)
;
H H 0.000 0.000
;International Tables for Crystallography
(1992, Vol. C, Table 6.1.1.2)
;
N N 0.031 0.018
;International Tables for Crystallography
(1992, Vol. C, Tables 4.2.6.8 and 6.1.1.1)
;
O O 0.049 0.032
;International Tables for Crystallography
(1992, Vol. C, Tables 4.2.6.8 and 6.1.1.1)
;
P P 0.295 0.434
;International Tables for Crystallography
(1992, Vol. C, Tables 4.2.6.8 and 6.1.1.1)
;
Cl Cl 0.364 0.702
;International Tables for Crystallography
(1992, Vol. C, Tables 4.2.6.8 and 6.1.1.1)
;

loop_
_geom_angle_atom_site_label_1
_geom_angle_atom_site_label_2
_geom_angle_atom_site_label_3
_geom_angle
_geom_angle_site_symmetry_1
_geom_angle_site_symmetry_2
_geom_angle_site_symmetry_3
_geom_angle_publ_flag
O(2) Cl(1) O(3) 100.0(9) . . . yes
O(2) Cl(1) O(4) 99(1) . . . yes
O(2) Cl(1) O(5) 105.6(8) . . . yes
O(3) Cl(1) O(4) 125(1) . . . yes
O(3) Cl(1) O(5) 107.6(10) . . . yes
O(4) Cl(1) O(5) 114(1) . . . yes
O(1) P(1) N(1) 90.8(2) . . . yes
O(1) P(1) N(2) 87.8(2) . . . yes
O(1) P(1) N(3) 87.8(2) . . . yes
O(1) P(1) N(4) 91.9(2) . . . yes
O(1) P(1) C(1) 177.9(2) . . . yes
N(1) P(1) N(2) 90.0(2) . . . yes
N(1) P(1) N(3) 178.6(2) . . . yes
N(1) P(1) N(4) 90.1(2) . . . yes
N(1) P(1) C(1) 90.6(2) . . . yes
N(2) P(1) N(3) 90.2(2) . . . yes
N(2) P(1) N(4) 179.7(2) . . . yes
N(2) P(1) C(1) 90.6(2) . . . yes
N(3) P(1) N(4) 89.8(2) . . . yes
N(3) P(1) C(1) 90.8(2) . . . yes
N(4) P(1) C(1) 89.7(2) . . . yes
P(1) O(1) C(7) 128.3(5) . . . yes
P(1) N(1) C(10) 127.4(4) . . . yes
P(1) N(1) C(13) 127.1(4) . . . yes
C(10) N(1) C(13) 105.5(5) . . . yes
P(1) N(2) C(15) 126.3(4) . . . yes
P(1) N(2) C(18) 126.0(4) . . . yes
C(15) N(2) C(18) 107.7(4) . . . yes
P(1) N(3) C(20) 127.4(4) . . . yes
P(1) N(3) C(23) 126.6(4) . . . yes
C(20) N(3) C(23) 105.6(5) . . . yes
P(1) N(4) C(25) 126.8(4) . . . yes
P(1) N(4) C(28) 126.8(4) . . . yes
C(25) N(4) C(28) 106.4(5) . . . yes
P(1) C(1) C(2) 121.8(4) . . . yes
P(1) C(1) C(6) 122.0(4) . . . yes
C(2) C(1) C(6) 116.2(5) . . . yes
C(1) C(2) C(3) 122.3(6) . . . yes
C(2) C(3) C(4) 119.6(6) . . . yes
C(3) C(4) C(5) 118.6(6) . . . yes
C(4) C(5) C(6) 122.2(6) . . . yes
C(1) C(6) C(5) 121.0(6) . . . yes
O(1) C(7) C(8) 111.0(9) . . . yes
C(7) C(8) C(9) 113(1) . . . yes
N(1) C(10) C(11) 110.0(5) . . . yes
N(1) C(10) C(29) 122.9(5) . . . yes
C(11) C(10) C(29) 126.5(6) . . . yes
C(10) C(11) C(12) 106.9(5) . . . yes
C(10) C(11) C(30) 124.8(6) . . . yes
C(12) C(11) C(30) 128.2(6) . . . yes
C(11) C(12) C(13) 107.0(5) . . . yes
C(11) C(12) C(32) 127.6(6) . . . yes
C(13) C(12) C(32) 125.4(6) . . . yes
N(1) C(13) C(12) 110.0(5) . . . yes
N(1) C(13) C(14) 122.9(5) . . . yes
C(12) C(13) C(14) 126.0(5) . . . yes
C(13) C(14) C(15) 121.5(4) . . . yes
N(2) C(15) C(14) 124.3(5) . . . yes
N(2) C(15) C(16) 108.9(5) . . . yes
C(14) C(15) C(16) 125.7(5) . . . yes
C(15) C(16) C(17) 107.3(5) . . . yes
C(15) C(16) C(34) 124.0(5) . . . yes
C(17) C(16) C(34) 128.6(6) . . . yes
C(16) C(17) C(18) 107.0(5) . . . yes
C(16) C(17) C(36) 128.2(5) . . . yes
C(18) C(17) C(36) 124.8(5) . . . yes
N(2) C(18) C(17) 109.0(5) . . . yes
N(2) C(18) C(19) 124.7(5) . . . yes
C(17) C(18) C(19) 124.8(5) . . . yes
C(18) C(19) C(20) 120.8(5) . . . yes
N(3) C(20) C(19) 123.4(5) . . . yes
N(3) C(20) C(21) 110.5(5) . . . yes
C(19) C(20) C(21) 125.3(5) . . . yes
C(20) C(21) C(22) 106.6(5) . . . yes
C(20) C(21) C(38) 125.7(6) . . . yes
C(22) C(21) C(38) 127.7(6) . . . yes
C(21) C(22) C(23) 107.8(5) . . . yes
C(21) C(22) C(40) 127.7(6) . . . yes
C(23) C(22) C(40) 124.5(6) . . . yes
N(3) C(23) C(22) 109.4(5) . . . yes
N(3) C(23) C(24) 122.3(6) . . . yes
C(22) C(23) C(24) 126.8(6) . . . yes
C(23) C(24) C(25) 122.6(5) . . . yes
N(4) C(25) C(24) 123.6(5) . . . yes
N(4) C(25) C(26) 109.5(6) . . . yes
C(24) C(25) C(26) 126.2(6) . . . yes
C(25) C(26) C(27) 106.9(6) . . . yes
C(25) C(26) C(42) 124.3(7) . . . yes
C(27) C(26) C(42) 128.6(7) . . . yes
C(26) C(27) C(28) 107.6(6) . . . yes
C(26) C(27) C(44) 128.5(7) . . . yes
C(28) C(27) C(44) 123.9(7) . . . yes
N(4) C(28) C(27) 109.3(6) . . . yes
N(4) C(28) C(29) 123.1(5) . . . yes
C(27) C(28) C(29) 127.0(6) . . . yes
C(10) C(29) C(28) 121.8(6) . . . yes
C(11) C(30) C(31) 111.5(6) . . . yes
C(12) C(32) C(33) 113.7(7) . . . yes
C(16) C(34) C(35) 112.1(6) . . . yes
C(17) C(36) C(37) 112.9(8) . . . yes
C(21) C(38) C(39) 112.7(6) . . . yes
C(22) C(40) C(41) 112.7(8) . . . yes
C(26) C(42) C(43) 115.4(8) . . . yes
C(27) C(44) C(45) 114(1) . . . yes

loop_
_geom_bond_atom_site_label_1
_geom_bond_atom_site_label_2
_geom_bond_distance
_geom_bond_site_symmetry_1
_geom_bond_site_symmetry_2
_geom_bond_publ_flag
Cl(1) O(2) 1.41(1) . . yes
Cl(1) O(3) 1.44(1) . . yes
Cl(1) O(4) 1.32(1) . . yes
Cl(1) O(5) 1.363(7) . . yes
P(1) O(1) 1.649(4) . . yes
P(1) N(1) 1.851(5) . . yes
P(1) N(2) 1.873(4) . . yes
P(1) N(3) 1.867(5) . . yes
P(1) N(4) 1.871(4) . . yes
P(1) C(1) 1.856(5) . . yes
O(1) C(7) 1.394(9) . . yes
N(1) C(10) 1.390(8) . . yes
N(1) C(13) 1.392(7) . . yes
N(2) C(15) 1.380(7) . . yes
N(2) C(18) 1.372(7) . . yes
N(3) C(20) 1.374(8) . . yes
N(3) C(23) 1.385(7) . . yes
N(4) C(25) 1.379(7) . . yes
N(4) C(28) 1.374(8) . . yes
C(1) C(2) 1.402(8) . . yes
C(1) C(6) 1.400(7) . . yes
C(2) C(3) 1.376(9) . . yes
C(3) C(4) 1.40(1) . . yes
C(4) C(5) 1.36(1) . . yes
C(5) C(6) 1.371(9) . . yes
C(7) C(8) 1.51(1) . . yes
C(8) C(9) 1.42(2) . . yes
C(10) C(11) 1.434(9) . . yes
C(10) C(29) 1.377(8) . . yes
C(11) C(12) 1.370(9) . . yes
C(11) C(30) 1.497(9) . . yes
C(12) C(13) 1.435(9) . . yes
C(12) C(32) 1.511(9) . . yes
C(13) C(14) 1.382(8) . . yes
C(14) C(15) 1.360(8) . . yes
C(15) C(16) 1.441(8) . . yes
C(16) C(17) 1.370(9) . . yes
C(16) C(34) 1.499(7) . . yes
C(17) C(18) 1.447(8) . . yes
C(17) C(36) 1.496(9) . . yes
C(18) C(19) 1.367(8) . . yes
C(19) C(20) 1.395(8) . . yes
C(20) C(21) 1.424(9) . . yes
C(21) C(22) 1.355(9) . . yes
C(21) C(38) 1.500(9) . . yes
C(22) C(23) 1.425(9) . . yes
C(22) C(40) 1.514(9) . . yes
C(23) C(24) 1.373(9) . . yes
C(24) C(25) 1.370(10) . . yes
C(25) C(26) 1.440(9) . . yes
C(26) C(27) 1.35(1) . . yes
C(26) C(42) 1.517(9) . . yes
C(27) C(28) 1.438(8) . . yes
C(27) C(44) 1.50(1) . . yes
C(28) C(29) 1.393(9) . . yes
C(30) C(31) 1.50(1) . . yes
C(32) C(33) 1.52(1) . . yes
C(34) C(35) 1.53(1) . . yes
C(36) C(37) 1.50(2) . . yes
C(38) C(39) 1.46(1) . . yes
C(40) C(41) 1.47(1) . . yes
C(42) C(43) 1.48(2) . . yes
C(44) C(45) 1.40(2) . . yes

loop_
_geom_contact_atom_site_label_1
_geom_contact_atom_site_label_2
_geom_contact_distance
_geom_contact_site_symmetry_1
_geom_contact_site_symmetry_2
_geom_contact_publ_flag
O(2) C(14) 3.46(1) . 4_455 ?
O(2) C(5) 3.53(1) . . ?
O(2) C(34) 3.60(2) . 4_455 ?
O(4) C(30) 3.20(2) . 3_655 ?
O(4) C(31) 3.40(2) . 3_655 ?
O(4) C(41) 3.59(3) . 1_565 ?
O(5) C(39) 3.36(1) . 3_654 ?
O(5) C(24) 3.36(1) . 1_565 ?
O(5) C(38) 3.39(1) . 3_654 ?
C(29) C(41) 3.47(1) . 3_654 ?

loop_
_geom_torsion_atom_site_label_1
_geom_torsion_atom_site_label_2
_geom_torsion_atom_site_label_3
_geom_torsion_atom_site_label_4
_geom_torsion
_geom_torsion_site_symmetry_1
_geom_torsion_site_symmetry_2
_geom_torsion_site_symmetry_3
_geom_torsion_site_symmetry_4
_geom_torsion_publ_flag
P(1) O(1) C(7) C(8) 167.6(7) . . . . yes
P(1) N(1) C(10) C(11) 176.9(4) . . . . yes
P(1) N(1) C(10) C(29) -10.9(8) . . . . yes
P(1) N(1) C(13) C(12) 178.6(4) . . . . yes
P(1) N(1) C(13) C(14) -12.9(8) . . . . yes
P(1) N(2) C(15) C(14) 10.8(8) . . . . yes
P(1) N(2) C(15) C(16) 179.0(4) . . . . yes
P(1) N(2) C(18) C(17) -177.6(4) . . . . yes
P(1) N(2) C(18) C(19) 15.8(8) . . . . yes
P(1) N(3) C(20) C(19) -5.3(8) . . . . yes
P(1) N(3) C(20) C(21) -175.5(4) . . . . yes
P(1) N(3) C(23) C(22) 173.3(4) . . . . yes
P(1) N(3) C(23) C(24) -19.5(9) . . . . yes
P(1) N(4) C(25) C(24) 6.7(9) . . . . yes
P(1) N(4) C(25) C(26) 177.4(5) . . . . yes
P(1) N(4) C(28) C(27) -174.3(5) . . . . yes
P(1) N(4) C(28) C(29) 14.0(9) . . . . yes
P(1) C(1) C(2) C(3) 178.6(6) . . . . yes
P(1) C(1) C(6) C(5) -177.5(5) . . . . yes
O(1) P(1) N(1) C(10) 117.7(5) . . . . yes
O(1) P(1) N(1) C(13) -61.1(5) . . . . yes
O(1) P(1) N(2) C(15) 65.1(5) . . . . yes
O(1) P(1) N(2) C(18) -115.0(5) . . . . yes
O(1) P(1) N(3) C(20) 110.1(5) . . . . yes
O(1) P(1) N(3) C(23) -62.0(5) . . . . yes
O(1) P(1) N(4) C(25) 64.1(5) . . . . yes
O(1) P(1) N(4) C(28) -118.0(5) . . . . yes
O(1) P(1) C(1) C(2) 86(6) . . . . yes
O(1) P(1) C(1) C(6) -95(6) . . . . yes
O(1) C(7) C(8) C(9) 57(1) . . . . yes
N(1) P(1) O(1) C(7) -45.5(7) . . . . yes
N(1) P(1) N(2) C(15) -25.7(5) . . . . yes
N(1) P(1) N(2) C(18) 154.2(5) . . . . yes
N(1) P(1) N(3) C(20) 117(8) . . . . yes
N(1) P(1) N(3) C(23) -54(8) . . . . yes
N(1) P(1) N(4) C(25) 154.9(5) . . . . yes
N(1) P(1) N(4) C(28) -27.2(5) . . . . yes
N(1) P(1) C(1) C(2) -45.0(5) . . . . yes
N(1) P(1) C(1) C(6) 133.5(5) . . . . yes
N(1) C(10) C(11) C(12) 7.1(7) . . . . yes
N(1) C(10) C(11) C(30) -171.7(6) . . . . yes
N(1) C(10) C(29) C(28) -13.2(10) . . . . yes
N(1) C(13) C(12) C(11) 4.8(7) . . . . yes
N(1) C(13) C(12) C(32) -176.9(6) . . . . yes
N(1) C(13) C(14) C(15) -12.7(9) . . . . yes
N(2) P(1) O(1) C(7) -135.5(7) . . . . yes
N(2) P(1) N(1) C(10) -154.5(5) . . . . yes
N(2) P(1) N(1) C(13) 26.7(5) . . . . yes
N(2) P(1) N(3) C(20) 22.3(5) . . . . yes
N(2) P(1) N(3) C(23) -149.8(5) . . . . yes
N(2) P(1) N(4) C(25) 53(38) . . . . yes
N(2) P(1) N(4) C(28) -129(37) . . . . yes
N(2) P(1) C(1) C(2) 44.9(5) . . . . yes
N(2) P(1) C(1) C(6) -136.5(5) . . . . yes
N(2) C(15) C(14) C(13) 13.7(9) . . . . yes
N(2) C(15) C(16) C(17) -0.9(7) . . . . yes
N(2) C(15) C(16) C(34) -178.5(6) . . . . yes
N(2) C(18) C(17) C(16) -2.9(7) . . . . yes
N(2) C(18) C(17) C(36) 177.3(7) . . . . yes
N(2) C(18) C(19) C(20) 10.9(9) . . . . yes
N(3) P(1) O(1) C(7) 134.3(7) . . . . yes
N(3) P(1) N(1) C(10) 110(8) . . . . yes
N(3) P(1) N(1) C(13) -68(8) . . . . yes
N(3) P(1) N(2) C(15) 152.9(5) . . . . yes
N(3) P(1) N(2) C(18) -27.2(5) . . . . yes
N(3) P(1) N(4) C(25) -23.7(5) . . . . yes
N(3) P(1) N(4) C(28) 154.2(5) . . . . yes
N(3) P(1) C(1) C(2) 135.1(5) . . . . yes
N(3) P(1) C(1) C(6) -46.4(5) . . . . yes
N(3) C(20) C(19) C(18) -16.3(9) . . . . yes
N(3) C(20) C(21) C(22) 3.6(7) . . . . yes
N(3) C(20) C(21) C(38) -179.3(6) . . . . yes
N(3) C(23) C(22) C(21) 2.4(7) . . . . yes
N(3) C(23) C(22) C(40) -176.9(6) . . . . yes
N(3) C(23) C(24) C(25) -8(1) . . . . yes
N(4) P(1) O(1) C(7) 44.6(7) . . . . yes
N(4) P(1) N(1) C(10) 25.8(5) . . . . yes
N(4) P(1) N(1) C(13) -153.0(5) . . . . yes
N(4) P(1) N(2) C(15) 76(38) . . . . yes
N(4) P(1) N(2) C(18) -103(37) . . . . yes
N(4) P(1) N(3) C(20) -158.0(5) . . . . yes
N(4) P(1) N(3) C(23) 29.9(5) . . . . yes
N(4) P(1) C(1) C(2) -135.1(5) . . . . yes
N(4) P(1) C(1) C(6) 43.4(5) . . . . yes
N(4) C(25) C(24) C(23) 14(1) . . . . yes
N(4) C(25) C(26) C(27) -2.8(9) . . . . yes
N(4) C(25) C(26) C(42) -177.8(8) . . . . yes
N(4) C(28) C(27) C(26) -5.8(8) . . . . yes
N(4) C(28) C(27) C(44) 176.1(8) . . . . yes
N(4) C(28) C(29) C(10) 11.5(10) . . . . yes
C(1) P(1) O(1) C(7) -176(6) . . . . yes
C(1) P(1) N(1) C(10) -63.9(5) . . . . yes
C(1) P(1) N(1) C(13) 117.3(5) . . . . yes
C(1) P(1) N(2) C(15) -116.2(5) . . . . yes
C(1) P(1) N(2) C(18) 63.7(5) . . . . yes
C(1) P(1) N(3) C(20) -68.3(5) . . . . yes
C(1) P(1) N(3) C(23) 119.6(5) . . . . yes
C(1) P(1) N(4) C(25) -114.5(5) . . . . yes
C(1) P(1) N(4) C(28) 63.3(5) . . . . yes
C(1) C(2) C(3) C(4) 0(1) . . . . yes
C(1) C(6) C(5) C(4) -1(1) . . . . yes
C(2) C(1) C(6) C(5) 1.1(9) . . . . yes
C(2) C(3) C(4) C(5) 0(1) . . . . yes
C(3) C(2) C(1) C(6) 0.0(9) . . . . yes
C(3) C(4) C(5) C(6) 1(1) . . . . yes
C(10) N(1) C(13) C(12) -0.4(6) . . . . yes
C(10) N(1) C(13) C(14) 168.1(6) . . . . yes
C(10) C(11) C(12) C(13) -7.1(7) . . . . yes
C(10) C(11) C(12) C(32) 174.7(6) . . . . yes
C(10) C(11) C(30) C(31) 81.2(9) . . . . yes
C(10) C(29) C(28) C(27) -158.7(7) . . . . yes
C(11) C(10) N(1) C(13) -4.1(6) . . . . yes
C(11) C(10) C(29) C(28) 157.6(6) . . . . yes
C(11) C(12) C(13) C(14) -163.3(6) . . . . yes
C(11) C(12) C(32) C(33) 91.2(10) . . . . yes
C(12) C(11) C(10) C(29) -164.7(6) . . . . yes
C(12) C(11) C(30) C(31) -97.4(9) . . . . yes
C(12) C(13) C(14) C(15) 153.9(6) . . . . yes
C(13) N(1) C(10) C(29) 168.1(6) . . . . yes
C(13) C(12) C(11) C(30) 171.7(6) . . . . yes
C(13) C(12) C(32) C(33) -86.7(10) . . . . yes
C(13) C(14) C(15) C(16) -152.6(6) . . . . yes
C(14) C(13) C(12) C(32) 15.0(10) . . . . yes
C(14) C(15) N(2) C(18) -169.2(6) . . . . yes
C(14) C(15) C(16) C(17) 167.1(6) . . . . yes
C(14) C(15) C(16) C(34) -10.5(10) . . . . yes
C(15) N(2) C(18) C(17) 2.3(6) . . . . yes
C(15) N(2) C(18) C(19) -164.3(6) . . . . yes
C(15) C(16) C(17) C(18) 2.3(7) . . . . yes
C(15) C(16) C(17) C(36) -177.9(7) . . . . yes
C(15) C(16) C(34) C(35) 87.0(8) . . . . yes
C(16) C(15) N(2) C(18) -0.9(6) . . . . yes
C(16) C(17) C(18) C(19) 163.6(6) . . . . yes
C(16) C(17) C(36) C(37) 105.4(9) . . . . yes
C(17) C(16) C(34) C(35) -90.1(9) . . . . yes
C(17) C(18) C(19) C(20) -153.6(6) . . . . yes
C(18) C(17) C(16) C(34) 179.7(6) . . . . yes
C(18) C(17) C(36) C(37) -74.8(9) . . . . yes
C(18) C(19) C(20) C(21) 152.4(6) . . . . yes
C(19) C(18) C(17) C(36) -16(1) . . . . yes
C(19) C(20) N(3) C(23) 168.1(5) . . . . yes
C(19) C(20) C(21) C(22) -166.3(6) . . . . yes
C(19) C(20) C(21) C(38) 10.7(10) . . . . yes
C(20) N(3) C(23) C(22) -0.1(7) . . . . yes
C(20) N(3) C(23) C(24) 167.0(6) . . . . yes
C(20) C(21) C(22) C(23) -3.6(7) . . . . yes
C(20) C(21) C(22) C(40) 175.7(7) . . . . yes
C(20) C(21) C(38) C(39) 91.7(10) . . . . yes
C(21) C(20) N(3) C(23) -2.1(6) . . . . yes
C(21) C(22) C(23) C(24) -164.0(6) . . . . yes
C(21) C(22) C(40) C(41) -88(1) . . . . yes
C(22) C(21) C(38) C(39) -91(1) . . . . yes
C(22) C(23) C(24) C(25) 156.5(7) . . . . yes
C(23) C(22) C(21) C(38) 179.5(6) . . . . yes
C(23) C(22) C(40) C(41) 90(1) . . . . yes
C(23) C(24) C(25) C(26) -154.3(7) . . . . yes
C(24) C(23) C(22) C(40) 16(1) . . . . yes
C(24) C(25) N(4) C(28) -171.5(6) . . . . yes
C(24) C(25) C(26) C(27) 167.6(7) . . . . yes
C(24) C(25) C(26) C(42) -7(1) . . . . yes
C(25) N(4) C(28) C(27) 3.9(7) . . . . yes
C(25) N(4) C(28) C(29) -167.8(6) . . . . yes
C(25) C(26) C(27) C(28) 5.1(9) . . . . yes
C(25) C(26) C(27) C(44) -176.9(9) . . . . yes
C(25) C(26) C(42) C(43) 75(1) . . . . yes
C(26) C(25) N(4) C(28) -0.8(7) . . . . yes
C(26) C(27) C(28) C(29) 165.5(7) . . . . yes
C(26) C(27) C(44) C(45) -82(1) . . . . yes
C(27) C(26) C(42) C(43) -98(1) . . . . yes
C(28) C(27) C(26) C(42) 179.8(8) . . . . yes
C(28) C(27) C(44) C(45) 94(1) . . . . yes
C(29) C(10) C(11) C(30) 16.5(10) . . . . yes
C(29) C(28) C(27) C(44) -12(1) . . . . yes
C(30) C(11) C(12) C(32) -6(1) . . . . yes
C(34) C(16) C(17) C(36) 0(1) . . . . yes
C(38) C(21) C(22) C(40) -1(1) . . . . yes
C(42) C(26) C(27) C(44) -2(1) . . . . yes
C(42) C(26) C(27) C(44) -2(1) . . . . yes
